data_8102750
loop_
_publ_author_name
'Gino Bentivoglio'
'Sven Nerdinger'
'Volker Kahlenberg'
'Gerhard Laus'
'Herwig Schottenberger'

_publ_section_title
;
 Crystal structure of 2-amino-3-bromobenzoic acid, C7H6BrNO2, at 173 K
;
_journal_issue 3
_journal_name_full 'Zeitschrift f\"ur Kristallographie - New Crystal Structures'
_journal_page_first 471
_journal_volume 225
_journal_year 2010
_chemical_formula_moiety 'C7 H6 Br N O2'
_chemical_formula_sum 'C7 H6 Br N O2'
_chemical_formula_weight 216.04
_space_group_IT_number 14
_symmetry_cell_setting monoclinic
_symmetry_space_group_name_Hall '-P 2yn'
_symmetry_space_group_name_H-M 'P 1 21/n 1'
_atom_sites_solution_hydrogens geom
_atom_sites_solution_primary direct
_atom_sites_solution_secondary difmap
_audit_conform_dict_location ftp://ftp.iucr.org/pub/cif_core.dic
_audit_conform_dict_name cif_core.dic
_audit_conform_dict_version 2.3
_audit_creation_date 2010-04-19T19:00:02-00:00
_audit_creation_method 'WinGX routine CIF_UPDATE'
_cell_angle_alpha 90
_cell_angle_beta 90.836(4)
_cell_angle_gamma 90
_cell_formula_units_Z 4
_cell_length_a 12.0600(6)
_cell_length_b 3.9089(2)
_cell_length_c 15.9816(7)
_cell_measurement_reflns_used 2698
_cell_measurement_temperature 173(2)
_cell_measurement_theta_max 28.3938
_cell_measurement_theta_min 2.544
_cell_volume 753.31(6)
_computing_cell_refinement
;
        CrysAlisPro, Oxford Diffraction Ltd.,
        Version 1.171.34.9 (release 08-12-2009 CrysAlis171 .NET)
        (compiled Dec  8 2009,17:31:18)
;
_computing_data_collection
;
        CrysAlisPro, Oxford Diffraction Ltd.,
        Version 1.171.34.9 (release 08-12-2009 CrysAlis171 .NET)
        (compiled Dec  8 2009,17:31:18)
;
_computing_data_reduction
;
        CrysAlisPro, Oxford Diffraction Ltd.,
        Version 1.171.34.9 (release 08-12-2009 CrysAlis171 .NET)
        (compiled Dec  8 2009,17:31:18)
;
_computing_structure_refinement 'SHELXL-97 (Sheldrick, 2008)'
_computing_structure_solution 'SIR2002 (Burla et al., 2003)'
_diffrn_ambient_temperature 173(2)
_diffrn_detector_area_resol_mean 10.3575
_diffrn_measured_fraction_theta_full 0.999
_diffrn_measured_fraction_theta_max 0.999
_diffrn_measurement_device_type 'Xcalibur, Ruby, Gemini ultra'
_diffrn_measurement_method '\w scans'
_diffrn_orient_matrix_UB_11 -0.052185
_diffrn_orient_matrix_UB_12 0.0199973
_diffrn_orient_matrix_UB_13 -0.0204662
_diffrn_orient_matrix_UB_21 0.0267825
_diffrn_orient_matrix_UB_22 0.0131523
_diffrn_orient_matrix_UB_23 -0.0390445
_diffrn_orient_matrix_UB_31 -0.0038722
_diffrn_orient_matrix_UB_32 -0.1800243
_diffrn_orient_matrix_UB_33 -0.0051163
_diffrn_radiation_monochromator graphite
_diffrn_radiation_type MoK\a
_diffrn_radiation_wavelength 0.71073
_diffrn_reflns_av_R_equivalents 0.0261
_diffrn_reflns_av_unetI/netI 0.0277
_diffrn_reflns_limit_h_max 10
_diffrn_reflns_limit_h_min -14
_diffrn_reflns_limit_k_max 4
_diffrn_reflns_limit_k_min -4
_diffrn_reflns_limit_l_max 18
_diffrn_reflns_limit_l_min -19
_diffrn_reflns_number 4132
_diffrn_reflns_theta_full 25.35
_diffrn_reflns_theta_max 25.35
_diffrn_reflns_theta_min 2.55
_exptl_absorpt_coefficient_mu 5.4
_exptl_absorpt_correction_T_max 1
_exptl_absorpt_correction_T_min 0.74835
_exptl_absorpt_correction_type multi-scan
_exptl_absorpt_process_details
;
        CrysAlisPro, Oxford Diffraction Ltd.,
        Version 1.171.34.9 (release 08-12-2009 CrysAlis171 .NET)
        (compiled Dec  8 2009,17:31:18)
        Empirical absorption correction using spherical harmonics,
 implemented in SCALE3 ABSPACK scaling algorithm.
;
_exptl_crystal_colour colourless
_exptl_crystal_density_diffrn 1.905
_exptl_crystal_density_method 'not measured'
_exptl_crystal_description 'wedge-shaped fragment'
_exptl_crystal_F_000 424
_exptl_crystal_size_max 0.36
_exptl_crystal_size_mid 0.24
_exptl_crystal_size_min 0.16
_refine_diff_density_max 0.308
_refine_diff_density_min -0.314
_refine_diff_density_rms 0.067
_refine_ls_extinction_method none
_refine_ls_goodness_of_fit_ref 1.077
_refine_ls_hydrogen_treatment mixed
_refine_ls_matrix_type full
_refine_ls_number_parameters 109
_refine_ls_number_reflns 1381
_refine_ls_number_restraints 0
_refine_ls_restrained_S_all 1.077
_refine_ls_R_factor_all 0.0243
_refine_ls_R_factor_gt 0.0218
_refine_ls_shift/su_max 0.001
_refine_ls_shift/su_mean 0
_refine_ls_structure_factor_coef Fsqd
_refine_ls_weighting_details 'calc w=1/[\s^2^(Fo^2^)+(0.0239P)^2^+0.2272P] where P=(Fo^2^+2Fc^2^)/3'
_refine_ls_weighting_scheme calc
_refine_ls_wR_factor_gt 0.051
_refine_ls_wR_factor_ref 0.0521
_reflns_number_gt 1283
_reflns_number_total 1381
_reflns_threshold_expression >2sigma(I)
_cod_data_source_file 1267-3039.cff
_cod_data_source_block gb606_1
_cod_original_sg_symbol_Hall '-P 2yn '
_cod_database_code 8102750

loop_
_symmetry_equiv_pos_as_xyz
'x, y, z'
'-x+1/2, y+1/2, -z+1/2'
'-x, -y, -z'
'x-1/2, -y-1/2, z-1/2'

loop_
_atom_site_label
_atom_site_type_symbol
_atom_site_fract_x
_atom_site_fract_y
_atom_site_fract_z
_atom_site_U_iso_or_equiv
_atom_site_adp_type
_atom_site_occupancy
_atom_site_symmetry_multiplicity
_atom_site_calc_flag
_atom_site_refinement_flags
_atom_site_disorder_assembly
_atom_site_disorder_group
Br1 Br -0.155469(19) 0.10386(6) 0.415737(13) 0.02455(10) Uani 1 1 d . . .
O2 O -0.06307(14) 0.3301(5) 0.07919(10) 0.0301(4) Uani 1 1 d . . .
O1 O 0.09974(16) 0.5989(5) 0.08337(11) 0.0360(5) Uani 1 1 d . . .
H1 H 0.090(3) 0.611(7) 0.032(2) 0.043 Uiso 1 1 d . . .
N1 N -0.15339(17) 0.1445(5) 0.22532(13) 0.0210(4) Uani 1 1 d . . .
H3 H -0.193(2) -0.004(7) 0.2546(16) 0.025 Uiso 1 1 d . . .
H2 H -0.156(2) 0.122(6) 0.1755(17) 0.025 Uiso 1 1 d . . .
C1 C 0.02735(19) 0.4205(5) 0.21150(14) 0.0190(5) Uani 1 1 d . . .
C6 C 0.12238(19) 0.5527(6) 0.25063(14) 0.0214(5) Uani 1 1 d . . .
H6 H 0.1785 0.6526 0.2174 0.026 Uiso 1 1 calc R . .
C3 C -0.04106(18) 0.2748(6) 0.34693(13) 0.0190(5) Uani 1 1 d . . .
C4 C 0.0535(2) 0.4031(5) 0.38438(15) 0.0227(5) Uani 1 1 d . . .
H4 H 0.0617 0.3966 0.4436 0.027 Uiso 1 1 calc R . .
C5 C 0.1366(2) 0.5417(6) 0.33619(14) 0.0234(5) Uani 1 1 d . . .
H5 H 0.2025 0.6278 0.3618 0.028 Uiso 1 1 calc R . .
C7 C 0.0166(2) 0.4428(6) 0.11953(14) 0.0228(5) Uani 1 1 d . . .
C2 C -0.05794(18) 0.2718(5) 0.25971(13) 0.0166(5) Uani 1 1 d . . .

loop_
_atom_site_aniso_label
_atom_site_aniso_U_11
_atom_site_aniso_U_22
_atom_site_aniso_U_33
_atom_site_aniso_U_23
_atom_site_aniso_U_13
_atom_site_aniso_U_12
Br1 0.02855(17) 0.02635(16) 0.01881(15) 0.00223(9) 0.00328(10) -0.00388(9)
O2 0.0237(10) 0.0486(11) 0.0180(8) 0.0041(8) -0.0005(7) -0.0105(8)
O1 0.0268(11) 0.0612(13) 0.0200(9) 0.0094(9) -0.0001(8) -0.0140(9)
N1 0.0203(11) 0.0258(11) 0.0168(10) 0.0010(9) -0.0007(8) -0.0045(8)
C1 0.0186(12) 0.0194(11) 0.0189(11) 0.0000(9) 0.0017(9) 0.0037(9)
C6 0.0177(12) 0.0205(11) 0.0262(13) -0.0002(10) 0.0012(10) 0.0031(9)
C3 0.0195(12) 0.0167(11) 0.0207(11) 0.0015(10) 0.0028(9) 0.0028(9)
C4 0.0264(14) 0.0215(12) 0.0202(12) -0.0025(9) -0.0033(10) 0.0035(10)
C5 0.0178(13) 0.0253(12) 0.0270(13) -0.0033(11) -0.0046(10) 0.0015(10)
C7 0.0210(13) 0.0261(12) 0.0216(12) 0.0040(10) 0.0034(10) 0.0005(10)
C2 0.0166(12) 0.0132(10) 0.0201(11) 0.0001(9) 0.0005(9) 0.0045(9)

loop_
_atom_type_symbol
_atom_type_description
_atom_type_scat_dispersion_real
_atom_type_scat_dispersion_imag
_atom_type_scat_source
C C 0.0033 0.0016 'International Tables Vol C Tables 4.2.6.8 and 6.1.1.4'
H H 0 0 'International Tables Vol C Tables 4.2.6.8 and 6.1.1.4'
N N 0.0061 0.0033 'International Tables Vol C Tables 4.2.6.8 and 6.1.1.4'
O O 0.0106 0.006 'International Tables Vol C Tables 4.2.6.8 and 6.1.1.4'
Br Br -0.2901 2.4595 'International Tables Vol C Tables 4.2.6.8 and 6.1.1.4'

loop_
_geom_angle_atom_site_label_1
_geom_angle_atom_site_label_2
_geom_angle_atom_site_label_3
_geom_angle
_geom_angle_site_symmetry_1
_geom_angle_site_symmetry_3
_geom_angle_publ_flag
C7 O1 H1 111(2) . . ?
C2 N1 H3 119.2(16) . . ?
C2 N1 H2 117.9(19) . . ?
H3 N1 H2 116(2) . . ?
C6 C1 C2 120.3(2) . . ?
C6 C1 C7 118.9(2) . . ?
C2 C1 C7 120.7(2) . . ?
C5 C6 C1 121.5(2) . . ?
C5 C6 H6 119.2 . . ?
C1 C6 H6 119.2 . . ?
C4 C3 C2 122.8(2) . . ?
C4 C3 Br1 118.78(17) . . ?
C2 C3 Br1 118.39(16) . . ?
C3 C4 C5 120.2(2) . . ?
C3 C4 H4 119.9 . . ?
C5 C4 H4 119.9 . . ?
C6 C5 C4 119.0(2) . . ?
C6 C5 H5 120.5 . . ?
C4 C5 H5 120.5 . . ?
O2 C7 O1 122.0(2) . . ?
O2 C7 C1 123.8(2) . . ?
O1 C7 C1 114.1(2) . . ?
N1 C2 C3 120.8(2) . . ?
N1 C2 C1 123.1(2) . . ?
C3 C2 C1 116.1(2) . . ?

loop_
_geom_bond_atom_site_label_1
_geom_bond_atom_site_label_2
_geom_bond_distance
_geom_bond_site_symmetry_2
_geom_bond_publ_flag
Br1 C3 1.898(2) . ?
O2 C7 1.231(3) . ?
O1 C7 1.315(3) . ?
O1 H1 0.82(3) . ?
N1 C2 1.362(3) . ?
N1 H3 0.89(3) . ?
N1 H2 0.80(3) . ?
C1 C6 1.397(3) . ?
C1 C2 1.419(3) . ?
C1 C7 1.476(3) . ?
C6 C5 1.376(3) . ?
C6 H6 0.95 . ?
C3 C4 1.374(3) . ?
C3 C2 1.406(3) . ?
C4 C5 1.384(3) . ?
C4 H4 0.95 . ?
C5 H5 0.95 . ?

loop_
_geom_hbond_atom_site_label_D
_geom_hbond_atom_site_label_H
_geom_hbond_atom_site_label_A
_geom_hbond_distance_DH
_geom_hbond_distance_HA
_geom_hbond_distance_DA
_geom_hbond_angle_DHA
_geom_hbond_site_symmetry_A
O1 H1 O2 0.82(3) 1.82(3) 2.644(2) 176(3) 3_565
N1 H3 N1 0.89(3) 2.33(3) 3.151(3) 153(2) 2_445
N1 H2 O2 0.80(3) 2.09(3) 2.691(3) 132(2) .

loop_
_geom_torsion_atom_site_label_1
_geom_torsion_atom_site_label_2
_geom_torsion_atom_site_label_3
_geom_torsion_atom_site_label_4
_geom_torsion
_geom_torsion_site_symmetry_1
_geom_torsion_site_symmetry_2
_geom_torsion_site_symmetry_3
_geom_torsion_site_symmetry_4
_geom_torsion_publ_flag
C2 C1 C6 C5 0.4(3) . . . . ?
C7 C1 C6 C5 179.5(2) . . . . ?
C2 C3 C4 C5 1.0(3) . . . . ?
Br1 C3 C4 C5 -177.53(17) . . . . ?
C1 C6 C5 C4 -1.5(3) . . . . ?
C3 C4 C5 C6 0.8(3) . . . . ?
C6 C1 C7 O2 179.0(2) . . . . ?
C2 C1 C7 O2 -1.9(3) . . . . ?
C6 C1 C7 O1 -1.7(3) . . . . ?
C2 C1 C7 O1 177.4(2) . . . . ?
C4 C3 C2 N1 -179.5(2) . . . . ?
Br1 C3 C2 N1 -1.0(3) . . . . ?
C4 C3 C2 C1 -2.0(3) . . . . ?
Br1 C3 C2 C1 176.47(15) . . . . ?
C6 C1 C2 N1 178.7(2) . . . . ?
C7 C1 C2 N1 -0.4(3) . . . . ?
C6 C1 C2 C3 1.4(3) . . . . ?
C7 C1 C2 C3 -177.76(19) . . . . ?

loop_
_cod_related_entry_id
_cod_related_entry_database
_cod_related_entry_code
1 ChemSpider 237670
